data_4028475
loop_
_publ_author_name
'Victor Mamane'
'Emmanuel Aubert'
'Paola Peluso'
'Sergio Cossu'

_publ_section_title
;
 Lithiation of Prochiral 2,2'-Dichloro-5,5'-dibromo-4,4'-bipyridine as a
 Tool for the Synthesis of Chiral Polyhalogenated 4,4'-Bipyridines
;
_journal_name_full 'Journal of Organic Chemistry'
_journal_page_first 7683
_journal_page_last 7689
_journal_paper_doi 10.1021/jo401255q
_journal_volume 78
_journal_year 2013
_chemical_formula_moiety 'C10 H3 Br Cl2 I2 N2'
_chemical_formula_sum 'C10 H3 Br Cl2 I2 N2'
_chemical_formula_weight 555.75
_chemical_name_systematic
;
 ?
;
_space_group_IT_number 5
_symmetry_cell_setting monoclinic
_symmetry_space_group_name_Hall 'C 2y'
_symmetry_space_group_name_H-M 'C 1 2 1'
_atom_sites_solution_hydrogens geom
_atom_sites_solution_primary direct
_atom_sites_solution_secondary difmap
_audit_creation_method SHELXL-97
_cell_angle_alpha 90.00
_cell_angle_beta 119.9080(10)
_cell_angle_gamma 90.00
_cell_formula_units_Z 8
_cell_length_a 26.6463(3)
_cell_length_b 8.86220(10)
_cell_length_c 13.57710(10)
_cell_measurement_reflns_used 63132
_cell_measurement_temperature 110(2)
_cell_measurement_theta_max 35.0239
_cell_measurement_theta_min 3.0190
_cell_volume 2779.19(6)
_computing_cell_refinement
;
CrysAlisPro, Agilent Technologies,
Version 1.171.35.21 (release 20-01-2012 CrysAlis171 .NET)
(compiled Jan 23 2012,18:06:46)
;
_computing_data_collection
;
CrysAlisPro, Agilent Technologies,
Version 1.171.35.21 (release 20-01-2012 CrysAlis171 .NET)
(compiled Jan 23 2012,18:06:46)
;
_computing_data_reduction
;
CrysAlisPro, Agilent Technologies,
Version 1.171.35.21 (release 20-01-2012 CrysAlis171 .NET)
(compiled Jan 23 2012,18:06:46)
;
_computing_structure_refinement 'SHELXL-97 (Sheldrick, 1997)'
_computing_structure_solution 'SIR_92 (Altomare et al., 1994)'
_diffrn_ambient_temperature 110(2)
_diffrn_detector_area_resol_mean 10.4508
_diffrn_measured_fraction_theta_full 0.998
_diffrn_measured_fraction_theta_max 0.998
_diffrn_measurement_device_type 'SuperNova, Dual, Cu at zero, Atlas'
_diffrn_measurement_method 'omega scans'
_diffrn_radiation_monochromator mirror
_diffrn_radiation_source 'SuperNova (Mo) x-ray Source'
_diffrn_radiation_type 'Mo K\a'
_diffrn_radiation_wavelength 0.7107
_diffrn_reflns_av_R_equivalents 0.0254
_diffrn_reflns_av_sigmaI/netI 0.0602
_diffrn_reflns_limit_h_max 41
_diffrn_reflns_limit_h_min -42
_diffrn_reflns_limit_k_max 13
_diffrn_reflns_limit_k_min -13
_diffrn_reflns_limit_l_max 21
_diffrn_reflns_limit_l_min -21
_diffrn_reflns_number 87960
_diffrn_reflns_theta_full 34.16
_diffrn_reflns_theta_max 34.16
_diffrn_reflns_theta_min 3.03
_exptl_absorpt_coefficient_mu 7.762
_exptl_absorpt_correction_T_max 0.673
_exptl_absorpt_correction_T_min 0.387
_exptl_absorpt_correction_type analytical
_exptl_absorpt_process_details
;
CrysAlisPro, Agilent Technologies,
Version 1.171.35.21 (release 20-01-2012 CrysAlis171 .NET)
(compiled Jan 23 2012,18:06:46)
Analytical numeric absorption correction using a multifaceted crystal
            model based on expressions derived by R.C. Clark & J.S. Reid.
(Clark, R. C. & Reid, J. S. (1995). Acta Cryst. A51, 887-897)
;
_exptl_crystal_colour colorless
_exptl_crystal_density_diffrn 2.656
_exptl_crystal_description prism
_exptl_crystal_F_000 2016
_exptl_crystal_size_max 0.1594
_exptl_crystal_size_mid 0.1047
_exptl_crystal_size_min 0.0664
_refine_diff_density_max 1.284
_refine_diff_density_min -0.698
_refine_diff_density_rms 0.085
_refine_ls_abs_structure_details 'Flack H D (1983), Acta Cryst. A39, 876-881'
_refine_ls_abs_structure_Flack -0.001(4)
_refine_ls_extinction_method none
_refine_ls_goodness_of_fit_ref 1.080
_refine_ls_hydrogen_treatment constr
_refine_ls_matrix_type full
_refine_ls_number_parameters 307
_refine_ls_number_reflns 11433
_refine_ls_number_restraints 1
_refine_ls_restrained_S_all 1.080
_refine_ls_R_factor_all 0.0158
_refine_ls_R_factor_gt 0.0152
_refine_ls_shift/su_max 0.003
_refine_ls_shift/su_mean 0.000
_refine_ls_structure_factor_coef Fsqd
_refine_ls_weighting_details 'calc w=1/[\s^2^(Fo^2^)+(0.0106P)^2^+5.0174P] where P=(Fo^2^+2Fc^2^)/3'
_refine_ls_weighting_scheme calc
_refine_ls_wR_factor_gt 0.0348
_refine_ls_wR_factor_ref 0.0350
_reflns_number_gt 11267
_reflns_number_total 11433
_reflns_threshold_expression >2sigma(I)
_cod_data_source_file jo401255q_si_003.cif
_cod_data_source_block bipylpeak1
_cod_original_cell_volume 2779.19(5)
_cod_original_sg_symbol_H-M 'C 2'
_cod_database_code 4028475

loop_
_symmetry_equiv_pos_as_xyz
'x, y, z'
'-x, y, -z'
'x+1/2, y+1/2, z'
'-x+1/2, y+1/2, -z'

loop_
_atom_site_label
_atom_site_type_symbol
_atom_site_fract_x
_atom_site_fract_y
_atom_site_fract_z
_atom_site_U_iso_or_equiv
_atom_site_adp_type
_atom_site_occupancy
_atom_site_symmetry_multiplicity
_atom_site_calc_flag
_atom_site_refinement_flags
I4 I 0.227302(5) 0.433157(16) 0.608095(11) 0.01840(2) Uani 1 1 d .
I1 I 0.134069(5) 1.021609(14) 0.131717(10) 0.01556(2) Uani 1 1 d .
I2 I 0.032966(6) 0.667970(17) -0.107428(11) 0.02110(3) Uani 1 1 d .
I3 I 0.113326(6) 0.750072(16) 0.344249(12) 0.02096(3) Uani 1 1 d .
Br1 Br 0.193820(9) 0.57497(2) -0.119332(18) 0.01969(4) Uani 1 1 d .
Br2 Br 0.082728(12) 0.30553(3) 0.63264(2) 0.02584(5) Uani 1 1 d .
Cl1 Cl 0.14911(3) 1.25270(6) -0.04722(5) 0.02594(10) Uani 1 1 d .
Cl4 Cl 0.00607(2) 0.15557(8) 0.15578(5) 0.03143(12) Uani 1 1 d .
Cl3 Cl 0.07095(3) 0.98326(6) 0.48529(6) 0.03296(13) Uani 1 1 d .
Cl2 Cl 0.26743(3) 0.47005(8) 0.35599(5) 0.03221(14) Uani 1 1 d .
N13 N 0.06373(8) 0.7629(2) 0.60155(16) 0.0215(3) Uani 1 1 d .
C20 C 0.06353(9) 0.2327(2) 0.27657(16) 0.0170(3) Uani 1 1 d .
N19 N 0.11541(8) 0.1759(2) 0.30803(14) 0.0170(3) Uani 1 1 d .
N1 N 0.16934(8) 1.0321(2) -0.14660(15) 0.0210(3) Uani 1 1 d .
C15 C 0.08902(8) 0.6858(2) 0.46244(16) 0.0162(3) Uani 1 1 d .
C23 C 0.15455(8) 0.3513(2) 0.46375(15) 0.0146(3) Uani 1 1 d .
C9 C 0.21259(9) 0.6362(2) 0.16431(16) 0.0179(3) Uani 1 1 d .
H9 H 0.2492 0.6806 0.1864 0.021 Uiso 1 1 calc R
C16 C 0.08909(8) 0.5340(2) 0.49057(15) 0.0146(3) Uani 1 1 d .
C6 C 0.17942(10) 0.8884(3) -0.15981(18) 0.0206(4) Uani 1 1 d .
H6 H 0.1874 0.8639 -0.2187 0.025 Uiso 1 1 calc R
C22 C 0.09963(8) 0.4107(2) 0.42871(15) 0.0139(3) Uani 1 1 d .
C21 C 0.05245(8) 0.3493(2) 0.33189(16) 0.0168(3) Uani 1 1 d .
H21 H 0.0142 0.3857 0.3049 0.020 Uiso 1 1 calc R
C10 C 0.16268(8) 0.6818(2) 0.06582(16) 0.0143(3) Uani 1 1 d .
C4 C 0.16556(8) 0.8045(2) -0.00616(15) 0.0132(3) Uani 1 1 d .
N7 N 0.15819(9) 0.4521(2) 0.20286(16) 0.0238(4) Uani 1 1 d .
C24 C 0.16048(8) 0.2347(2) 0.40126(16) 0.0167(3) Uani 1 1 d .
H24 H 0.1980 0.1952 0.4258 0.020 Uiso 1 1 calc R
C11 C 0.11078(9) 0.6080(2) 0.03709(16) 0.0159(3) Uani 1 1 d .
C3 C 0.15472(8) 0.9559(2) 0.00797(15) 0.0142(3) Uani 1 1 d .
C8 C 0.20662(10) 0.5231(3) 0.22882(16) 0.0211(4) Uani 1 1 d .
C17 C 0.07794(8) 0.5022(2) 0.57880(16) 0.0172(3) Uani 1 1 d .
C2 C 0.15785(9) 1.0630(2) -0.06420(16) 0.0171(3) Uani 1 1 d .
C14 C 0.07495(9) 0.7954(2) 0.51987(18) 0.0195(4) Uani 1 1 d .
C18 C 0.06551(9) 0.6196(3) 0.63151(17) 0.0202(4) Uani 1 1 d .
H18 H 0.0580 0.5962 0.6912 0.024 Uiso 1 1 calc R
C5 C 0.17874(9) 0.7731(2) -0.09172(16) 0.0156(3) Uani 1 1 d .
C12 C 0.11062(10) 0.4933(2) 0.10664(19) 0.0214(4) Uani 1 1 d .
H12 H 0.0753 0.4419 0.0851 0.026 Uiso 1 1 calc R

loop_
_atom_site_aniso_label
_atom_site_aniso_U_11
_atom_site_aniso_U_22
_atom_site_aniso_U_33
_atom_site_aniso_U_23
_atom_site_aniso_U_13
_atom_site_aniso_U_12
I4 0.01393(5) 0.02343(6) 0.01490(5) -0.00223(4) 0.00496(4) -0.00041(4)
I1 0.01780(5) 0.01620(5) 0.01302(5) 0.00041(4) 0.00795(4) 0.00302(4)
I2 0.01647(5) 0.03072(7) 0.01639(5) -0.00281(5) 0.00841(4) -0.00466(5)
I3 0.02451(6) 0.01932(6) 0.02271(6) 0.00072(5) 0.01453(5) -0.00209(5)
Br1 0.02392(9) 0.01885(9) 0.01823(8) -0.00286(7) 0.01198(7) 0.00165(7)
Br2 0.04154(13) 0.02062(9) 0.02366(10) 0.00257(8) 0.02251(10) 0.00259(9)
Cl1 0.0403(3) 0.01382(19) 0.0252(2) 0.00240(18) 0.0175(2) 0.0001(2)
Cl4 0.0213(2) 0.0405(3) 0.0259(2) -0.0191(2) 0.0068(2) -0.0052(2)
Cl3 0.0461(3) 0.0143(2) 0.0488(4) -0.0040(2) 0.0315(3) -0.0011(2)
Cl2 0.0394(3) 0.0399(3) 0.0174(2) 0.0114(2) 0.0143(2) 0.0197(3)
N13 0.0216(8) 0.0241(9) 0.0190(8) -0.0072(7) 0.0102(7) 0.0013(7)
C20 0.0179(8) 0.0178(8) 0.0150(7) -0.0046(6) 0.0079(6) -0.0019(6)
N19 0.0213(7) 0.0161(7) 0.0154(7) -0.0016(6) 0.0107(6) -0.0001(6)
N1 0.0264(8) 0.0223(8) 0.0169(7) 0.0010(6) 0.0128(7) -0.0048(7)
C15 0.0145(7) 0.0165(8) 0.0171(8) -0.0017(6) 0.0075(6) -0.0008(6)
C23 0.0137(7) 0.0164(8) 0.0118(7) -0.0016(6) 0.0051(6) 0.0006(6)
C9 0.0194(8) 0.0207(9) 0.0140(7) 0.0014(6) 0.0086(7) 0.0036(7)
C16 0.0139(7) 0.0155(7) 0.0137(7) -0.0022(6) 0.0064(6) 0.0012(6)
C6 0.0249(9) 0.0224(9) 0.0175(8) -0.0005(7) 0.0128(8) -0.0033(7)
C22 0.0136(7) 0.0157(8) 0.0113(6) -0.0009(6) 0.0053(6) -0.0002(6)
C21 0.0147(7) 0.0195(8) 0.0136(7) -0.0016(6) 0.0050(6) 0.0014(6)
C10 0.0185(8) 0.0124(7) 0.0147(7) 0.0000(6) 0.0103(6) 0.0011(6)
C4 0.0131(7) 0.0151(7) 0.0116(7) 0.0001(6) 0.0063(6) -0.0013(6)
N7 0.0373(10) 0.0193(8) 0.0232(8) 0.0042(7) 0.0214(8) 0.0040(7)
C24 0.0174(8) 0.0164(8) 0.0175(8) -0.0016(6) 0.0097(7) 0.0016(6)
C11 0.0200(8) 0.0156(8) 0.0142(7) -0.0024(6) 0.0100(7) -0.0026(6)
C3 0.0157(7) 0.0148(8) 0.0119(7) 0.0004(6) 0.0067(6) -0.0017(6)
C8 0.0299(10) 0.0206(8) 0.0157(7) 0.0046(7) 0.0136(7) 0.0094(8)
C17 0.0174(8) 0.0198(9) 0.0156(7) -0.0021(6) 0.0092(7) -0.0004(6)
C2 0.0208(8) 0.0140(8) 0.0149(7) 0.0003(6) 0.0077(7) -0.0019(6)
C14 0.0205(9) 0.0151(8) 0.0222(9) -0.0054(7) 0.0101(7) -0.0014(7)
C18 0.0185(9) 0.0276(10) 0.0147(8) -0.0042(7) 0.0083(7) 0.0002(7)
C5 0.0175(8) 0.0165(8) 0.0144(7) -0.0017(6) 0.0092(6) -0.0015(6)
C12 0.0297(10) 0.0186(9) 0.0219(9) 0.0005(7) 0.0173(8) -0.0034(7)

loop_
_atom_type_symbol
_atom_type_description
_atom_type_scat_dispersion_real
_atom_type_scat_dispersion_imag
_atom_type_scat_source
C C 0.0033 0.0016 'International Tables Vol C Tables 4.2.6.8 and 6.1.1.4'
H H 0.0000 0.0000 'International Tables Vol C Tables 4.2.6.8 and 6.1.1.4'
N N 0.0061 0.0033 'International Tables Vol C Tables 4.2.6.8 and 6.1.1.4'
Cl Cl 0.1484 0.1585 'International Tables Vol C Tables 4.2.6.8 and 6.1.1.4'
Br Br -0.2901 2.4595 'International Tables Vol C Tables 4.2.6.8 and 6.1.1.4'
I I -0.4742 1.8119 'International Tables Vol C Tables 4.2.6.8 and 6.1.1.4'

loop_
_geom_angle_atom_site_label_1
_geom_angle_atom_site_label_2
_geom_angle_atom_site_label_3
_geom_angle
C14 N13 C18 118.62(19)
N19 C20 C21 125.12(18)
N19 C20 Cl4 116.28(15)
C21 C20 Cl4 118.59(15)
C20 N19 C24 117.10(17)
C2 N1 C6 117.23(18)
C16 C15 C14 118.48(18)
C16 C15 I3 120.91(14)
C14 C15 I3 120.54(15)
C24 C23 C22 119.29(17)
C24 C23 I4 119.72(14)
C22 C23 I4 120.99(13)
C8 C9 C10 117.28(19)
C8 C9 H9 121.4
C10 C9 H9 121.4
C15 C16 C17 117.07(17)
C15 C16 C22 121.83(17)
C17 C16 C22 121.10(18)
N1 C6 C5 123.05(19)
N1 C6 H6 118.5
C5 C6 H6 118.5
C23 C22 C21 118.14(17)
C23 C22 C16 123.04(16)
C21 C22 C16 118.82(17)
C20 C21 C22 117.55(18)
C20 C21 H21 121.2
C22 C21 H21 121.2
C9 C10 C11 117.99(18)
C9 C10 C4 120.26(17)
C11 C10 C4 121.74(17)
C5 C4 C3 117.17(17)
C5 C4 C10 121.09(17)
C3 C4 C10 121.73(16)
C8 N7 C12 117.09(19)
N19 C24 C23 122.81(18)
N19 C24 H24 118.6
C23 C24 H24 118.6
C12 C11 C10 119.40(19)
C12 C11 I2 119.09(15)
C10 C11 I2 121.51(14)
C2 C3 C4 117.72(17)
C2 C3 I1 120.36(14)
C4 C3 I1 121.93(13)
N7 C8 C9 125.5(2)
N7 C8 Cl2 116.05(16)
C9 C8 Cl2 118.46(18)
C18 C17 C16 119.76(19)
C18 C17 Br2 118.86(15)
C16 C17 Br2 121.32(15)
N1 C2 C3 124.79(19)
N1 C2 Cl1 114.61(16)
C3 C2 Cl1 120.57(15)
N13 C14 C15 123.4(2)
N13 C14 Cl3 115.64(16)
C15 C14 Cl3 120.93(17)
N13 C18 C17 122.6(2)
N13 C18 H18 118.7
C17 C18 H18 118.7
C6 C5 C4 120.01(19)
C6 C5 Br1 118.76(15)
C4 C5 Br1 121.21(15)
N7 C12 C11 122.7(2)
N7 C12 H12 118.7
C11 C12 H12 118.7

loop_
_geom_bond_atom_site_label_1
_geom_bond_atom_site_label_2
_geom_bond_distance
I4 C23 2.0823(18)
I1 C3 2.0945(18)
I2 C11 2.092(2)
I3 C15 2.087(2)
Br1 C5 1.8802(19)
Br2 C17 1.870(2)
Cl1 C2 1.728(2)
Cl4 C20 1.731(2)
Cl3 C14 1.719(2)
Cl2 C8 1.743(2)
N13 C14 1.316(3)
N13 C18 1.327(3)
C20 N19 1.326(3)
C20 C21 1.393(3)
N19 C24 1.342(3)
N1 C2 1.327(3)
N1 C6 1.332(3)
C15 C16 1.399(3)
C15 C14 1.408(3)
C23 C24 1.395(3)
C23 C22 1.397(3)
C9 C8 1.391(3)
C9 C10 1.395(3)
C9 H9 0.9500
C16 C17 1.399(3)
C16 C22 1.487(3)
C6 C5 1.384(3)
C6 H6 0.9500
C22 C21 1.399(3)
C21 H21 0.9500
C10 C11 1.398(3)
C10 C4 1.489(3)
C4 C5 1.399(3)
C4 C3 1.406(3)
N7 C8 1.316(3)
N7 C12 1.340(3)
C24 H24 0.9500
C11 C12 1.389(3)
C3 C2 1.396(3)
C17 C18 1.393(3)
C18 H18 0.9500
C12 H12 0.9500

loop_
_geom_torsion_atom_site_label_1
_geom_torsion_atom_site_label_2
_geom_torsion_atom_site_label_3
_geom_torsion_atom_site_label_4
_geom_torsion
C21 C20 N19 C24 0.8(3)
Cl4 C20 N19 C24 179.79(15)
C14 C15 C16 C17 -3.2(3)
I3 C15 C16 C17 173.66(14)
C14 C15 C16 C22 175.88(18)
I3 C15 C16 C22 -7.2(2)
C2 N1 C6 C5 -0.5(3)
C24 C23 C22 C21 0.4(3)
I4 C23 C22 C21 -179.13(14)
C24 C23 C22 C16 179.40(18)
I4 C23 C22 C16 -0.2(3)
C15 C16 C22 C23 92.1(2)
C17 C16 C22 C23 -88.8(2)
C15 C16 C22 C21 -88.9(2)
C17 C16 C22 C21 90.2(2)
N19 C20 C21 C22 -0.5(3)
Cl4 C20 C21 C22 -179.44(15)
C23 C22 C21 C20 -0.2(3)
C16 C22 C21 C20 -179.19(18)
C8 C9 C10 C11 -1.9(3)
C8 C9 C10 C4 178.75(18)
C9 C10 C4 C5 87.2(2)
C11 C10 C4 C5 -92.1(2)
C9 C10 C4 C3 -93.4(2)
C11 C10 C4 C3 87.3(2)
C20 N19 C24 C23 -0.5(3)
C22 C23 C24 N19 -0.1(3)
I4 C23 C24 N19 179.47(15)
C9 C10 C11 C12 0.0(3)
C4 C10 C11 C12 179.36(18)
C9 C10 C11 I2 179.27(14)
C4 C10 C11 I2 -1.4(2)
C5 C4 C3 C2 0.1(3)
C10 C4 C3 C2 -179.38(17)
C5 C4 C3 I1 179.76(14)
C10 C4 C3 I1 0.3(3)
C12 N7 C8 C9 -0.6(3)
C12 N7 C8 Cl2 178.65(16)
C10 C9 C8 N7 2.3(3)
C10 C9 C8 Cl2 -176.88(15)
C15 C16 C17 C18 2.2(3)
C22 C16 C17 C18 -176.95(18)
C15 C16 C17 Br2 -174.94(14)
C22 C16 C17 Br2 6.0(3)
C6 N1 C2 C3 -1.0(3)
C6 N1 C2 Cl1 176.68(17)
C4 C3 C2 N1 1.2(3)
I1 C3 C2 N1 -178.46(16)
C4 C3 C2 Cl1 -176.37(15)
I1 C3 C2 Cl1 3.9(2)
C18 N13 C14 C15 -0.2(3)
C18 N13 C14 Cl3 179.32(17)
C16 C15 C14 N13 2.4(3)
I3 C15 C14 N13 -174.49(16)
C16 C15 C14 Cl3 -177.14(15)
I3 C15 C14 Cl3 6.0(2)
C14 N13 C18 C17 -1.0(3)
C16 C17 C18 N13 0.0(3)
Br2 C17 C18 N13 177.13(17)
N1 C6 C5 C4 1.7(3)
N1 C6 C5 Br1 -179.90(17)
C3 C4 C5 C6 -1.4(3)
C10 C4 C5 C6 178.01(19)
C3 C4 C5 Br1 -179.78(14)
C10 C4 C5 Br1 -0.3(3)
C8 N7 C12 C11 -1.5(3)
C10 C11 C12 N7 1.8(3)
I2 C11 C12 N7 -177.44(16)
